data_7041743
loop_
_publ_author_name
'Wang, Jiang'
'Shi, Lin-Xi'
'Wang, Jin-Yun'
'Chen, Jin-Xiang'
'Liu, Sheng-Hua'
'Chen, Zhong-Ning'

_publ_section_title
;
 An unprecedented photochromic system with cis-oriented
 dithienyl-dithiolenes supported by metal chelation.
;
_journal_issue 6
_journal_name_full 'Dalton transactions (Cambridge, England : 2003)'
_journal_page_first 2023
_journal_page_last 2029
_journal_paper_doi 10.1039/c6dt04421b
_journal_volume 46
_journal_year 2017
_chemical_formula_sum 'C50 H42 Cl0 N0 O0 P2 Pd S4'
_chemical_formula_weight 939.42
_chemical_name_systematic
; 
 ? 
;
_space_group_IT_number 60
_symmetry_cell_setting orthorhombic
_symmetry_space_group_name_Hall '-P 2n 2ab'
_symmetry_space_group_name_H-M 'P b c n'
_atom_sites_solution_hydrogens geom
_atom_sites_solution_primary direct
_atom_sites_solution_secondary difmap
_audit_creation_method SHELXL-97
_audit_update_record
;
2016-09-13 deposited with the CCDC.
2017-01-18 downloaded from the CCDC.
;
_cell_angle_alpha 90.00
_cell_angle_beta 90.00
_cell_angle_gamma 90.00
_cell_formula_units_Z 4
_cell_length_a 25.348(6)
_cell_length_b 12.843(2)
_cell_length_c 14.647(3)
_cell_measurement_reflns_used 13767
_cell_measurement_temperature 293(2)
_cell_measurement_theta_max 27.2249
_cell_measurement_theta_min 2.1090
_cell_volume 4768.2(17)
_computing_cell_refinement 'Bruker XSCANS'
_computing_data_collection 'Bruker XSCANS'
_computing_data_reduction 'Bruker SHELXTL'
_computing_molecular_graphics 'Bruker SHELXTL'
_computing_publication_material 'Bruker SHELXTL'
_computing_structure_refinement 'SHELXL-97 (Sheldrick, 1997)'
_computing_structure_solution 'SHELXS-97 (Sheldrick, 1990)'
_diffrn_ambient_temperature 293(2)
_diffrn_measured_fraction_theta_full 0.950
_diffrn_measured_fraction_theta_max 0.950
_diffrn_measurement_device_type 'Bruker P4'
_diffrn_measurement_method '\w scans'
_diffrn_radiation_monochromator graphite
_diffrn_radiation_source 'fine-focus sealed tube'
_diffrn_radiation_type MoK\a
_diffrn_radiation_wavelength 0.71073
_diffrn_reflns_av_R_equivalents 0.1464
_diffrn_reflns_av_sigmaI/netI 0.0686
_diffrn_reflns_limit_h_max 29
_diffrn_reflns_limit_h_min -30
_diffrn_reflns_limit_k_max 15
_diffrn_reflns_limit_k_min -15
_diffrn_reflns_limit_l_max 17
_diffrn_reflns_limit_l_min -17
_diffrn_reflns_number 23715
_diffrn_reflns_theta_full 25.00
_diffrn_reflns_theta_max 25.00
_diffrn_reflns_theta_min 2.89
_exptl_absorpt_coefficient_mu 0.663
_exptl_absorpt_correction_T_max 0.876
_exptl_absorpt_correction_T_min 0.6045
_exptl_absorpt_correction_type multi-scan
_exptl_absorpt_process_details
; 
RIGAKU/MSC(2004), CrystalClear Version 1.3.6, 
  Rigaku/MSC, 9009 New Trails Drive, The Woodlands, TX77381-5209, USA 
;
_exptl_crystal_colour Red
_exptl_crystal_density_diffrn 1.309
_exptl_crystal_density_method 'not measured'
_exptl_crystal_description Block
_exptl_crystal_F_000 1928
_exptl_crystal_size_max 0.45
_exptl_crystal_size_mid 0.30
_exptl_crystal_size_min 0.20
_refine_diff_density_max 0.580
_refine_diff_density_min -0.902
_refine_diff_density_rms 0.140
_refine_ls_extinction_coef 0.0025(5)
_refine_ls_extinction_expression Fc^*^=kFc[1+0.001xFc^2^\l^3^/sin(2\q)]^-1/4^
_refine_ls_extinction_method SHELXL
_refine_ls_goodness_of_fit_ref 1.142
_refine_ls_hydrogen_treatment mixed
_refine_ls_matrix_type full
_refine_ls_number_parameters 259
_refine_ls_number_reflns 3989
_refine_ls_number_restraints 0
_refine_ls_restrained_S_all 1.142
_refine_ls_R_factor_all 0.0893
_refine_ls_R_factor_gt 0.0798
_refine_ls_shift/su_max 0.006
_refine_ls_shift/su_mean 0.001
_refine_ls_structure_factor_coef Fsqd
_refine_ls_weighting_details 'calc w=1/[\s^2^(Fo^2^)+(0.0000P)^2^+23.8268P] where P=(Fo^2^+2Fc^2^)/3'
_refine_ls_weighting_scheme calc
_refine_ls_wR_factor_gt 0.1657
_refine_ls_wR_factor_ref 0.1684
_reflns_number_gt 3815
_reflns_number_total 3989
_reflns_threshold_expression >2sigma(I)
_cod_data_source_file c6dt04421b2.cif
_cod_data_source_block 2o
_cod_depositor_comments
;
The following automatic conversions were performed:

'_exptl_absorpt_correction_type' value 'Multi-scan' changed to
'multi-scan' according to
/usr/data/users/saulius/crontab/automatic-downloads/rss-feeds/RSC/lib/dictionaries/cif_core.dic
dictionary named 'cif_core.dic' version 2.4.2 from 2011-04-26.

Automatic conversion script
Id: cif_fix_values 4268 2015-11-12 08:31:59Z antanas 

 Adding full bibliography for 7041742--7041743.cif.
;
_cod_original_cell_volume 4768.4(17)
_cod_original_sg_symbol_H-M Pbcn
_cod_database_code 7041743

loop_
_symmetry_equiv_pos_as_xyz
'x, y, z'
'-x+1/2, -y+1/2, z+1/2'
'-x, y, -z+1/2'
'x+1/2, -y+1/2, -z'
'-x, -y, -z'
'x-1/2, y-1/2, -z-1/2'
'x, -y, z-1/2'
'-x-1/2, y-1/2, z'

loop_
_atom_site_label
_atom_site_type_symbol
_atom_site_fract_x
_atom_site_fract_y
_atom_site_fract_z
_atom_site_U_iso_or_equiv
_atom_site_adp_type
_atom_site_occupancy
_atom_site_symmetry_multiplicity
_atom_site_calc_flag
_atom_site_refinement_flags
Pd1 Pd 1.0000 0.45230(4) 0.7500 0.0441(3) Uani 1 2 d S
S1 S 0.94122(6) 0.58181(11) 0.70589(12) 0.0490(4) Uani 1 1 d .
P1 P 0.93967(7) 0.31967(12) 0.72507(13) 0.0543(5) Uani 1 1 d .
S2 S 0.91189(7) 0.96317(12) 0.61993(14) 0.0602(5) Uani 1 1 d .
C1 C 0.9755(2) 0.7014(4) 0.7305(4) 0.0451(13) Uani 1 1 d .
C3 C 0.8912(2) 0.8154(5) 0.7330(5) 0.0537(15) Uani 1 1 d .
H3A H 0.8740 0.7722 0.7745 0.064 Uiso 1 1 calc R
C5 C 0.8137(3) 0.9456(5) 0.7135(6) 0.0652(19) Uani 1 1 d .
C4 C 0.8678(2) 0.9038(5) 0.6962(5) 0.0570(16) Uani 1 1 d .
C14 C 0.8960(3) 0.3254(5) 0.6239(5) 0.0562(16) Uani 1 1 d .
C20 C 0.8997(3) 0.2931(5) 0.8259(5) 0.0586(17) Uani 1 1 d .
C21 C 0.9011(2) 0.3600(5) 0.9014(5) 0.0570(16) Uani 1 1 d .
H21A H 0.9207 0.4212 0.8976 0.068 Uiso 1 1 calc R
C11 C 0.9618(2) 0.8695(4) 0.6394(5) 0.0510(15) Uani 1 1 d .
C2 C 0.9447(2) 0.7958(4) 0.7016(4) 0.0484(14) Uani 1 1 d .
C16 C 0.8897(4) 0.3554(6) 0.4603(6) 0.087(3) Uani 1 1 d .
H16A H 0.9058 0.3710 0.4049 0.104 Uiso 1 1 calc R
C12 C 1.0128(3) 0.8773(6) 0.5878(6) 0.074(2) Uani 1 1 d .
H12A H 1.0356 0.8213 0.6055 0.111 Uiso 1 1 calc R
H12B H 1.0295 0.9426 0.6013 0.111 Uiso 1 1 calc R
H12C H 1.0058 0.8730 0.5234 0.111 Uiso 1 1 calc R
C9 C 0.7389(5) 1.0566(9) 0.6698(11) 0.124(4) Uani 1 1 d .
H9A H 0.7238 1.1044 0.6298 0.149 Uiso 1 1 calc R
C22 C 0.8743(3) 0.3380(7) 0.9817(5) 0.076(2) Uani 1 1 d .
H22A H 0.8766 0.3835 1.0309 0.091 Uiso 1 1 calc R
C15 C 0.9196(3) 0.3519(6) 0.5398(5) 0.0696(19) Uani 1 1 d .
H15A H 0.9554 0.3672 0.5375 0.084 Uiso 1 1 calc R
C13 C 0.9784(3) 0.1957(5) 0.7130(6) 0.073(2) Uani 1 1 d .
H13A H 0.9554 0.1360 0.7208 0.087 Uiso 1 1 calc R
H13B H 0.9943 0.1919 0.6528 0.087 Uiso 1 1 calc R
C8 C 0.7112(4) 1.0241(10) 0.7467(12) 0.127(5) Uani 1 1 d .
H8A H 0.6770 1.0483 0.7564 0.152 Uiso 1 1 calc R
C24 C 0.8400(4) 0.1791(7) 0.9132(7) 0.107(3) Uani 1 1 d .
H24A H 0.8192 0.1196 0.9164 0.128 Uiso 1 1 calc R
C25 C 0.8675(4) 0.2013(7) 0.8341(6) 0.094(3) Uani 1 1 d .
H25A H 0.8651 0.1557 0.7849 0.113 Uiso 1 1 calc R
C19 C 0.8425(3) 0.3062(8) 0.6259(6) 0.092(3) Uani 1 1 d .
H19A H 0.8264 0.2889 0.6808 0.110 Uiso 1 1 calc R
C23 C 0.8433(4) 0.2461(8) 0.9890(6) 0.089(3) Uani 1 1 d .
H23A H 0.8256 0.2306 1.0428 0.107 Uiso 1 1 calc R
C17 C 0.8358(5) 0.3356(7) 0.4636(8) 0.100(3) Uani 1 1 d .
H17A H 0.8157 0.3382 0.4106 0.120 Uiso 1 1 calc R
C10 C 0.7900(3) 1.0168(7) 0.6525(8) 0.101(3) Uani 1 1 d .
H10A H 0.8082 1.0378 0.6005 0.121 Uiso 1 1 calc R
C6 C 0.7850(3) 0.9179(7) 0.7893(8) 0.090(3) Uani 1 1 d .
H6A H 0.7998 0.8712 0.8305 0.108 Uiso 1 1 calc R
C7 C 0.7332(4) 0.9578(9) 0.8077(10) 0.118(4) Uani 1 1 d .
H7A H 0.7152 0.9386 0.8603 0.142 Uiso 1 1 calc R
C18 C 0.8124(4) 0.3122(10) 0.5466(9) 0.116(4) Uani 1 1 d .
H18A H 0.7762 0.3003 0.5493 0.139 Uiso 1 1 calc R

loop_
_atom_site_aniso_label
_atom_site_aniso_U_11
_atom_site_aniso_U_22
_atom_site_aniso_U_33
_atom_site_aniso_U_23
_atom_site_aniso_U_13
_atom_site_aniso_U_12
Pd1 0.0432(4) 0.0291(3) 0.0601(5) 0.000 -0.0062(3) 0.000
S1 0.0358(7) 0.0345(7) 0.0768(11) 0.0022(7) -0.0114(7) -0.0015(6)
P1 0.0602(10) 0.0354(8) 0.0673(11) -0.0010(7) -0.0101(8) -0.0086(7)
S2 0.0557(9) 0.0348(7) 0.0902(13) 0.0058(8) -0.0126(9) 0.0026(7)
C1 0.040(3) 0.030(3) 0.065(4) 0.000(2) -0.005(3) 0.003(2)
C3 0.041(3) 0.045(3) 0.074(4) 0.004(3) -0.006(3) 0.001(3)
C5 0.042(3) 0.052(4) 0.102(6) -0.005(4) -0.016(4) 0.004(3)
C4 0.042(3) 0.045(3) 0.085(5) -0.008(3) -0.014(3) 0.006(3)
C14 0.069(4) 0.036(3) 0.063(4) 0.003(3) -0.008(3) -0.005(3)
C20 0.061(4) 0.046(3) 0.069(4) 0.008(3) -0.007(3) -0.012(3)
C21 0.048(4) 0.057(4) 0.066(4) -0.005(3) -0.009(3) -0.007(3)
C11 0.043(3) 0.035(3) 0.075(4) 0.000(3) 0.003(3) -0.002(2)
C2 0.043(3) 0.036(3) 0.066(4) 0.000(3) -0.012(3) -0.001(2)
C16 0.124(8) 0.071(5) 0.065(5) -0.005(4) -0.010(5) -0.011(5)
C12 0.067(5) 0.065(4) 0.090(5) 0.023(4) 0.016(4) 0.014(4)
C9 0.088(8) 0.109(9) 0.175(12) -0.014(8) -0.045(8) 0.043(7)
C22 0.067(5) 0.092(6) 0.069(5) -0.011(4) -0.015(4) 0.003(4)
C15 0.077(5) 0.061(4) 0.071(5) -0.003(4) 0.004(4) -0.014(4)
C13 0.085(5) 0.034(3) 0.100(6) -0.003(3) -0.019(4) -0.002(3)
C8 0.053(5) 0.122(9) 0.206(15) -0.039(10) -0.010(8) 0.035(6)
C24 0.132(9) 0.078(6) 0.110(7) 0.020(6) 0.004(7) -0.055(6)
C25 0.128(8) 0.066(5) 0.089(6) 0.004(4) -0.008(6) -0.052(5)
C19 0.063(5) 0.127(8) 0.084(6) -0.004(5) -0.018(4) -0.026(5)
C23 0.094(7) 0.097(6) 0.076(5) 0.025(5) 0.010(5) -0.003(5)
C17 0.127(9) 0.073(5) 0.099(7) -0.003(5) -0.059(7) 0.013(6)
C10 0.068(5) 0.080(6) 0.154(9) -0.003(6) -0.031(6) 0.026(5)
C6 0.046(4) 0.086(6) 0.139(8) -0.007(6) 0.003(5) 0.015(4)
C7 0.066(6) 0.119(9) 0.170(11) -0.015(8) 0.009(7) 0.025(6)
C18 0.075(6) 0.153(10) 0.119(9) -0.006(8) -0.032(6) -0.007(6)

loop_
_atom_type_symbol
_atom_type_description
_atom_type_scat_dispersion_real
_atom_type_scat_dispersion_imag
_atom_type_scat_source
C C 0.0033 0.0016 'International Tables Vol C Tables 4.2.6.8 and 6.1.1.4'
H H 0.0000 0.0000 'International Tables Vol C Tables 4.2.6.8 and 6.1.1.4'
N N 0.0061 0.0033 'International Tables Vol C Tables 4.2.6.8 and 6.1.1.4'
O O 0.0106 0.0060 'International Tables Vol C Tables 4.2.6.8 and 6.1.1.4'
P P 0.1023 0.0942 'International Tables Vol C Tables 4.2.6.8 and 6.1.1.4'
S S 0.1246 0.1234 'International Tables Vol C Tables 4.2.6.8 and 6.1.1.4'
Cl Cl 0.1484 0.1585 'International Tables Vol C Tables 4.2.6.8 and 6.1.1.4'
Pd Pd -0.9988 1.0072 'International Tables Vol C Tables 4.2.6.8 and 6.1.1.4'

loop_
_geom_angle_atom_site_label_1
_geom_angle_atom_site_label_2
_geom_angle_atom_site_label_3
_geom_angle
_geom_angle_site_symmetry_1
_geom_angle_site_symmetry_3
P1 Pd1 P1 85.42(9) . 3_756
P1 Pd1 S1 172.93(6) . 3_756
P1 Pd1 S1 93.39(6) 3_756 3_756
P1 Pd1 S1 93.39(6) . .
P1 Pd1 S1 172.93(6) 3_756 .
S1 Pd1 S1 88.63(7) 3_756 .
C1 S1 Pd1 104.18(18) . .
C20 P1 C14 108.9(3) . .
C20 P1 C13 102.0(3) . .
C14 P1 C13 105.7(3) . .
C20 P1 Pd1 112.1(2) . .
C14 P1 Pd1 119.4(2) . .
C13 P1 Pd1 107.0(2) . .
C4 S2 C11 93.3(3) . .
C1 C1 C2 126.1(3) 3_756 .
C1 C1 S1 121.47(18) 3_756 .
C2 C1 S1 112.4(4) . .
C4 C3 C2 114.6(6) . .
C6 C5 C10 117.0(8) . .
C6 C5 C4 122.1(7) . .
C10 C5 C4 120.9(8) . .
C3 C4 C5 128.2(7) . .
C3 C4 S2 109.3(5) . .
C5 C4 S2 122.5(5) . .
C19 C14 C15 118.5(7) . .
C19 C14 P1 124.4(6) . .
C15 C14 P1 117.2(5) . .
C21 C20 C25 116.8(7) . .
C21 C20 P1 120.7(5) . .
C25 C20 P1 122.4(6) . .
C22 C21 C20 122.1(7) . .
C2 C11 C12 130.3(6) . .
C2 C11 S2 110.3(4) . .
C12 C11 S2 119.3(5) . .
C11 C2 C3 112.5(5) . .
C11 C2 C1 125.1(6) . .
C3 C2 C1 122.3(5) . .
C15 C16 C17 120.0(9) . .
C8 C9 C10 119.9(11) . .
C21 C22 C23 120.2(7) . .
C16 C15 C14 120.6(8) . .
C13 C13 P1 107.8(4) 3_756 .
C7 C8 C9 120.9(10) . .
C25 C24 C23 120.4(8) . .
C24 C25 C20 121.6(8) . .
C14 C19 C18 120.8(9) . .
C24 C23 C22 118.8(8) . .
C18 C17 C16 119.4(9) . .
C5 C10 C9 120.6(11) . .
C5 C6 C7 123.0(10) . .
C8 C7 C6 118.6(12) . .
C17 C18 C19 120.6(9) . .

loop_
_geom_bond_atom_site_label_1
_geom_bond_atom_site_label_2
_geom_bond_distance
_geom_bond_site_symmetry_2
Pd1 P1 2.3181(16) .
Pd1 P1 2.3181(16) 3_756
Pd1 S1 2.3247(15) 3_756
Pd1 S1 2.3247(15) .
S1 C1 1.801(6) .
P1 C20 1.823(7) .
P1 C14 1.850(7) .
P1 C13 1.879(7) .
S2 C4 1.754(8) .
S2 C11 1.769(6) .
C1 C1 1.366(11) 3_756
C1 C2 1.503(8) .
C3 C4 1.390(8) .
C3 C2 1.455(8) .
C5 C6 1.373(12) .
C5 C10 1.413(11) .
C5 C4 1.496(9) .
C14 C19 1.379(10) .
C14 C15 1.411(10) .
C20 C21 1.401(9) .
C20 C25 1.439(9) .
C21 C22 1.387(10) .
C11 C2 1.383(8) .
C11 C12 1.500(9) .
C16 C15 1.389(11) .
C16 C17 1.390(13) .
C9 C8 1.391(17) .
C9 C10 1.416(14) .
C22 C23 1.422(12) .
C13 C13 1.540(14) 3_756
C8 C7 1.355(17) .
C24 C25 1.381(13) .
C24 C23 1.407(13) .
C19 C18 1.392(13) .
C17 C18 1.386(15) .
C6 C7 1.433(12) .
